data_1536302
loop_
_publ_author_name
'Weil, M.'
'Kubel, F.'

_publ_section_title
;
 Single crystal growth and classification of Eu Al F5 and solid solutions
 M(II)1-x Eux Al F5 (M = Ca, Sr, Ba) within the structural family of
 tetragonal M(II) M(III) F5 compounds
;
_journal_name_full 'Journal of Solid State Chemistry'
_journal_page_first 150
_journal_page_last 156
_journal_paper_doi 10.1006/jssc.2001.9464
_journal_volume 164
_journal_year 2002
_chemical_formula_sum 'Al Ba0.62 Eu0.38 F5'
_chemical_name_systematic '(Eu0.38 Ba0.62) (Al F5)'
_space_group_IT_number 87
_symmetry_space_group_name_Hall '-I 4'
_symmetry_space_group_name_H-M 'I 4/m'
_cell_angle_alpha 90
_cell_angle_beta 90
_cell_angle_gamma 90
_cell_formula_units_Z 16
_cell_length_a 14.386
_cell_length_b 14.386
_cell_length_c 7.2778
_cell_volume 1506.192
_citation_journal_id_ASTM JSSCBI
_cod_data_source_file Weil_JSSCBI_2002_337.cif
_cod_data_source_block Al1Ba0.62Eu0.38F5
_cod_original_formula_sum 'Al1 Ba0.62 Eu0.38 F5'
_cod_database_code 1536302

loop_
_symmetry_equiv_pos_as_xyz
x,y,z
-y,x,z
-x,-y,z
y,-x,z
-x,-y,-z
y,-x,-z
x,y,-z
-y,x,-z
x+1/2,y+1/2,z+1/2
-y+1/2,x+1/2,z+1/2
-x+1/2,-y+1/2,z+1/2
y+1/2,-x+1/2,z+1/2
-x+1/2,-y+1/2,-z+1/2
y+1/2,-x+1/2,-z+1/2
x+1/2,y+1/2,-z+1/2
-y+1/2,x+1/2,-z+1/2

loop_
_atom_site_label
_atom_site_type_symbol
_atom_site_fract_x
_atom_site_fract_y
_atom_site_fract_z
_atom_site_occupancy
_atom_site_U_iso_or_equiv
F7 F-1 0 0.5 0.25 1 0.0
F9 F-1 0 0 0 1 0.0
F3 F-1 0.24911 0.10687 0.1683 1 0.0
Al1 Al+3 0.32056 0.16518 0 1 0.0
F5 F-1 0.2481 0.2656 0 1 0.0
F2 F-1 0.11347 -0.045 0.2574 1 0.0
F1 F-1 0.10219 0.28808 0.3307 1 0.0
Ba2 Ba+2 0.28022 0.44419 0 0.62 0.0
F8 F-1 0 0 0.5 1 0.0
Ba1 Ba+2 0.07083 0.24472 0 0.61 0.0
F6 F-1 0.3895 0.057 0 1 0.0
Al3 Al+3 0 0.5 0 1 0.0
F4 F-1 0.1055 0.4336 0 1 0.0
Eu2 Eu+2 0.28022 0.44419 0 0.38 0.0
Al2 Al+3 0 0 0.2458 1 0.0
Eu1 Eu+2 0.07083 0.24472 0 0.39 0.0
